data_4034351
loop_
_publ_author_name
'Devaraj, Karthik'
'Ingner, Fredric J. L.'
'Sollert, Carina'
'Gates, Paul J.'
'Orthaber, Andreas'
'Pilarski, Lukasz T.'

_publ_section_title
;
 Arynes and Their Precursors from Arylboronic Acids via Catalytic C-H
 Silylation.
;
_journal_issue 9
_journal_name_full 'The Journal of organic chemistry'
_journal_page_first 5863
_journal_page_last 5871
_journal_paper_doi 10.1021/acs.joc.9b00221
_journal_volume 84
_journal_year 2019
_chemical_formula_moiety 'C21 H21 B N2 O Si'
_chemical_formula_sum 'C21 H21 B N2 O Si'
_chemical_formula_weight 356.30
_space_group_crystal_system monoclinic
_space_group_IT_number 15
_space_group_name_Hall '-C 2yc'
_space_group_name_H-M_alt 'C 1 2/c 1'
_atom_sites_solution_hydrogens geom
_atom_sites_solution_primary dual
_audit_creation_date 2018-12-03
_audit_creation_method
;
Olex2 1.2
(compiled 2018.05.29 svn.r3508 for OlexSys, GUI svn.r5506)
;
_cell_angle_alpha 90
_cell_angle_beta 132.247(3)
_cell_angle_gamma 90
_cell_formula_units_Z 8
_cell_length_a 25.3984(9)
_cell_length_b 12.3476(3)
_cell_length_c 17.0885(6)
_cell_measurement_reflns_used 4338
_cell_measurement_temperature 150(2)
_cell_measurement_theta_max 25.2
_cell_measurement_theta_min 2.0
_cell_volume 3967.1(3)
_computing_molecular_graphics 'Olex2 (Dolomanov et al., 2009)'
_computing_publication_material 'Olex2 (Dolomanov et al., 2009)'
_computing_structure_refinement 'XL (Sheldrick, 2008)'
_computing_structure_solution 'ShelXT (Sheldrick, 2015)'
_diffrn_ambient_temperature 150.0
_diffrn_measured_fraction_theta_full 1.000
_diffrn_measured_fraction_theta_max 1.000
_diffrn_measurement_device_type 'Bruker Apex-II CCD'
_diffrn_radiation_type MoK\a
_diffrn_radiation_wavelength 0.71073
_diffrn_reflns_av_R_equivalents 0.0366
_diffrn_reflns_av_unetI/netI 0.0229
_diffrn_reflns_Laue_measured_fraction_full 1.000
_diffrn_reflns_Laue_measured_fraction_max 1.000
_diffrn_reflns_limit_h_max 32
_diffrn_reflns_limit_h_min -32
_diffrn_reflns_limit_k_max 15
_diffrn_reflns_limit_k_min -15
_diffrn_reflns_limit_l_max 21
_diffrn_reflns_limit_l_min -21
_diffrn_reflns_number 35130
_diffrn_reflns_point_group_measured_fraction_full 1.000
_diffrn_reflns_point_group_measured_fraction_max 1.000
_diffrn_reflns_theta_full 25.242
_diffrn_reflns_theta_max 26.999
_diffrn_reflns_theta_min 1.973
_exptl_absorpt_coefficient_mu 0.130
_exptl_absorpt_correction_T_max 0.7459
_exptl_absorpt_correction_T_min 0.6973
_exptl_absorpt_correction_type multi-scan
_exptl_absorpt_process_details "'SADABS-2014/5 (Bruker,2014/5) was used for absorption correction."
_exptl_crystal_colour 'metallic brownish'
_exptl_crystal_colour_lustre metallic
_exptl_crystal_colour_modifier brownish
_exptl_crystal_density_diffrn 1.193
_exptl_crystal_description plate
_exptl_crystal_F_000 1504
_exptl_crystal_size_max 0.16
_exptl_crystal_size_mid 0.16
_exptl_crystal_size_min 0.14
_refine_diff_density_max 0.275
_refine_diff_density_min -0.299
_refine_diff_density_rms 0.039
_refine_ls_extinction_method none
_refine_ls_goodness_of_fit_ref 1.031
_refine_ls_hydrogen_treatment constr
_refine_ls_matrix_type full
_refine_ls_number_parameters 237
_refine_ls_number_reflns 4338
_refine_ls_number_restraints 0
_refine_ls_restrained_S_all 1.031
_refine_ls_R_factor_all 0.0512
_refine_ls_R_factor_gt 0.0386
_refine_ls_shift/su_max 0.001
_refine_ls_shift/su_mean 0.000
_refine_ls_structure_factor_coef Fsqd
_refine_ls_weighting_details 'w=1/[\s^2^(Fo^2^)+(0.0411P)^2^+3.3512P] where P=(Fo^2^+2Fc^2^)/3'
_refine_ls_weighting_scheme calc
_refine_ls_wR_factor_gt 0.0929
_refine_ls_wR_factor_ref 0.1020
_reflns_Friedel_coverage 0.000
_reflns_number_gt 3482
_reflns_number_total 4338
_reflns_threshold_expression 'I > 2\s(I)'
_cod_data_source_file jo9b00221_si_001.cif
_cod_data_source_block 1mono_a
_cod_database_code 4034351
_shelx_shelxl_version_number 2014/7
_shelx_space_group_comment
;
The symmetry employed for this shelxl refinement is uniquely defined
by the following loop, which should always be used as a source of
symmetry information in preference to the above space-group names.
They are only intended as comments.
;
_shelx_estimated_absorpt_t_max 0.982
_shelx_estimated_absorpt_t_min 0.980
_olex2_refinement_description
;
1. Fixed Uiso
 At 1.2 times of:
  All C(H) groups, All N(H) groups
 At 1.5 times of:
  All C(H,H,H) groups
2.a Aromatic/amide H refined with riding coordinates:
 N1(H1), N2(H2), C3(H3), C6(H6), C4(H4), C17(H17), C5(H5), C14(H14), C20(H20),
 C18(H18), C19(H19), C13(H13), C10(H10), C12(H12), C11(H11)
2.b Idealised Me refined as rotating group:
 C7(H7A,H7B,H7C), C8(H8A,H8B,H8C)
;
_olex2_submission_special_instructions 'No special instructions were received'

loop_
_space_group_symop_operation_xyz
'x, y, z'
'-x, y, -z+1/2'
'x+1/2, y+1/2, z'
'-x+1/2, y+1/2, -z+1/2'
'-x, -y, -z'
'x, -y, z-1/2'
'-x+1/2, -y+1/2, -z'
'x+1/2, -y+1/2, z-1/2'

loop_
_atom_site_label
_atom_site_type_symbol
_atom_site_fract_x
_atom_site_fract_y
_atom_site_fract_z
_atom_site_U_iso_or_equiv
_atom_site_adp_type
_atom_site_occupancy
_atom_site_site_symmetry_order
_atom_site_calc_flag
_atom_site_refinement_flags_posn
Si01 Si 0.19598(2) 0.63685(3) 0.28078(3) 0.03035(12) Uani 1 1 d .
O1 O 0.34050(6) 0.80448(9) 0.10769(9) 0.0415(3) Uani 1 1 d .
N1 N 0.27865(6) 0.68482(10) 0.12109(10) 0.0301(3) Uani 1 1 d .
H1 H 0.2415 0.6921 0.0531 0.036 Uiso 1 1 calc R
N2 N 0.33300(6) 0.60077(10) 0.28727(10) 0.0322(3) Uani 1 1 d .
H2 H 0.3311 0.5565 0.3257 0.039 Uiso 1 1 calc R
C2 C 0.20012(7) 0.55314(11) 0.12505(11) 0.0259(3) Uani 1 1 d .
C1 C 0.16724(7) 0.55044(11) 0.16683(11) 0.0267(3) Uani 1 1 d .
C16 C 0.40012(8) 0.72581(12) 0.27551(12) 0.0299(3) Uani 1 1 d .
C15 C 0.33853(8) 0.74261(12) 0.16233(12) 0.0316(3) Uani 1 1 d .
C21 C 0.39644(8) 0.65480(12) 0.33547(12) 0.0313(3) Uani 1 1 d .
C3 C 0.16863(8) 0.49703(12) 0.03158(12) 0.0310(3) Uani 1 1 d .
H3 H 0.1896 0.5009 0.0020 0.037 Uiso 1 1 calc R
C6 C 0.10599(8) 0.48687(12) 0.11434(12) 0.0328(3) Uani 1 1 d .
H6 H 0.0837 0.4832 0.1419 0.039 Uiso 1 1 calc R
C4 C 0.10759(8) 0.43586(13) -0.01896(12) 0.0352(3) Uani 1 1 d .
H4 H 0.0869 0.3986 -0.0826 0.042 Uiso 1 1 calc R
C9 C 0.27667(9) 0.57775(13) 0.40931(12) 0.0362(4) Uani 1 1 d .
C17 C 0.46377(8) 0.78135(13) 0.32407(14) 0.0375(4) Uani 1 1 d .
H17 H 0.4664 0.8298 0.2836 0.045 Uiso 1 1 calc R
C5 C 0.07700(8) 0.42935(13) 0.02370(13) 0.0363(4) Uani 1 1 d .
H5 H 0.0361 0.3855 -0.0091 0.044 Uiso 1 1 calc R
C14 C 0.28886(10) 0.46637(14) 0.42048(14) 0.0412(4) Uani 1 1 d .
H14 H 0.2551 0.4204 0.3620 0.049 Uiso 1 1 calc R
C20 C 0.45636(8) 0.63933(14) 0.44252(13) 0.0415(4) Uani 1 1 d .
H20 H 0.4545 0.5908 0.4837 0.050 Uiso 1 1 calc R
C7 C 0.21613(9) 0.77799(13) 0.26893(13) 0.0408(4) Uani 1 1 d .
H7A H 0.2132 0.8268 0.3111 0.061 Uiso 1 1 calc GR
H7B H 0.1816 0.8005 0.1947 0.061 Uiso 1 1 calc GR
H7C H 0.2642 0.7808 0.2948 0.061 Uiso 1 1 calc GR
C18 C 0.52226(9) 0.76646(15) 0.42935(15) 0.0461(4) Uani 1 1 d .
H18 H 0.5651 0.8047 0.4619 0.055 Uiso 1 1 calc R
C19 C 0.51822(9) 0.69488(16) 0.48793(15) 0.0492(5) Uani 1 1 d .
H19 H 0.5589 0.6840 0.5606 0.059 Uiso 1 1 calc R
C8 C 0.12254(10) 0.63933(17) 0.28099(15) 0.0492(5) Uani 1 1 d .
H8A H 0.1365 0.6847 0.3394 0.074 Uiso 1 1 calc GR
H8B H 0.1131 0.5655 0.2899 0.074 Uiso 1 1 calc GR
H8C H 0.0795 0.6691 0.2138 0.074 Uiso 1 1 calc GR
B1 B 0.27167(9) 0.61375(13) 0.17969(13) 0.0276(3) Uani 1 1 d .
C13 C 0.34812(11) 0.42101(17) 0.51334(17) 0.0555(5) Uani 1 1 d .
H13 H 0.3551 0.3449 0.5181 0.067 Uiso 1 1 calc R
C10 C 0.32696(12) 0.64157(17) 0.49689(15) 0.0653(6) Uani 1 1 d .
H10 H 0.3205 0.7179 0.4922 0.078 Uiso 1 1 calc R
C12 C 0.39687(13) 0.4850(2) 0.59858(18) 0.0739(7) Uani 1 1 d .
H12 H 0.4378 0.4536 0.6628 0.089 Uiso 1 1 calc R
C11 C 0.38669(14) 0.5958(2) 0.59147(17) 0.0876(9) Uani 1 1 d .
H11 H 0.4204 0.6406 0.6510 0.105 Uiso 1 1 calc R

loop_
_atom_site_aniso_label
_atom_site_aniso_U_11
_atom_site_aniso_U_22
_atom_site_aniso_U_33
_atom_site_aniso_U_23
_atom_site_aniso_U_13
_atom_site_aniso_U_12
Si01 0.0335(2) 0.0304(2) 0.0273(2) -0.00242(17) 0.02054(19) -0.00273(17)
O1 0.0408(6) 0.0450(7) 0.0438(7) 0.0046(5) 0.0305(6) -0.0097(5)
N1 0.0254(6) 0.0365(7) 0.0280(6) 0.0030(5) 0.0178(6) -0.0035(5)
N2 0.0285(6) 0.0349(7) 0.0314(7) 0.0060(5) 0.0194(6) -0.0013(5)
C2 0.0265(7) 0.0253(7) 0.0253(7) 0.0045(6) 0.0172(6) 0.0009(6)
C1 0.0279(7) 0.0272(7) 0.0257(7) 0.0014(6) 0.0183(6) -0.0020(6)
C16 0.0267(7) 0.0296(8) 0.0372(8) -0.0042(6) 0.0230(7) -0.0010(6)
C15 0.0324(8) 0.0314(8) 0.0385(9) -0.0008(6) 0.0269(7) -0.0021(6)
C21 0.0247(7) 0.0325(8) 0.0341(8) -0.0019(6) 0.0188(7) 0.0018(6)
C3 0.0336(8) 0.0341(8) 0.0311(8) 0.0013(6) 0.0242(7) -0.0006(6)
C6 0.0348(8) 0.0347(8) 0.0373(8) -0.0036(7) 0.0277(7) -0.0073(6)
C4 0.0374(8) 0.0356(8) 0.0308(8) -0.0067(7) 0.0222(7) -0.0052(7)
C9 0.0442(9) 0.0370(9) 0.0295(8) 0.0008(6) 0.0256(8) 0.0006(7)
C17 0.0323(8) 0.0363(9) 0.0507(10) -0.0093(7) 0.0306(8) -0.0050(7)
C5 0.0330(8) 0.0358(8) 0.0398(9) -0.0082(7) 0.0243(8) -0.0116(7)
C14 0.0505(10) 0.0374(9) 0.0460(10) 0.0066(7) 0.0367(9) 0.0024(8)
C20 0.0308(8) 0.0456(10) 0.0357(9) 0.0029(8) 0.0174(7) 0.0044(7)
C7 0.0381(9) 0.0313(8) 0.0371(9) 0.0004(7) 0.0188(8) -0.0008(7)
C18 0.0269(8) 0.0482(10) 0.0554(11) -0.0145(9) 0.0245(9) -0.0062(7)
C19 0.0270(8) 0.0576(12) 0.0407(10) -0.0067(9) 0.0137(8) 0.0026(8)
C8 0.0510(10) 0.0642(12) 0.0463(10) -0.0132(9) 0.0384(9) -0.0067(9)
B1 0.0285(8) 0.0281(8) 0.0299(8) 0.0011(7) 0.0211(7) 0.0003(6)
C13 0.0642(13) 0.0497(11) 0.0600(13) 0.0203(10) 0.0448(12) 0.0162(10)
C10 0.0704(14) 0.0475(11) 0.0338(10) -0.0036(9) 0.0170(10) 0.0088(10)
C12 0.0666(14) 0.0821(17) 0.0453(12) 0.0266(12) 0.0263(12) 0.0267(13)
C11 0.0791(17) 0.0785(17) 0.0327(11) -0.0056(11) 0.0080(12) 0.0113(14)

loop_
_atom_type_symbol
_atom_type_description
_atom_type_scat_dispersion_real
_atom_type_scat_dispersion_imag
_atom_type_scat_source
C C 0.0033 0.0016 'International Tables Vol C Tables 4.2.6.8 and 6.1.1.4'
H H 0.0000 0.0000 'International Tables Vol C Tables 4.2.6.8 and 6.1.1.4'
B B 0.0013 0.0007 'International Tables Vol C Tables 4.2.6.8 and 6.1.1.4'
N N 0.0061 0.0033 'International Tables Vol C Tables 4.2.6.8 and 6.1.1.4'
O O 0.0106 0.0060 'International Tables Vol C Tables 4.2.6.8 and 6.1.1.4'
Si Si 0.0817 0.0704 'International Tables Vol C Tables 4.2.6.8 and 6.1.1.4'

loop_
_geom_angle_atom_site_label_1
_geom_angle_atom_site_label_2
_geom_angle_atom_site_label_3
_geom_angle
C9 Si01 C1 110.46(7)
C7 Si01 C1 111.14(7)
C7 Si01 C9 109.14(7)
C7 Si01 C8 109.40(9)
C8 Si01 C1 108.52(7)
C8 Si01 C9 108.12(8)
C15 N1 H1 117.4
C15 N1 B1 125.24(13)
B1 N1 H1 117.4
C21 N2 H2 118.6
C21 N2 B1 122.89(13)
B1 N2 H2 118.6
C1 C2 B1 123.45(13)
C3 C2 C1 119.06(13)
C3 C2 B1 117.47(12)
C2 C1 Si01 123.85(10)
C6 C1 Si01 118.06(11)
C6 C1 C2 117.84(13)
C21 C16 C15 121.06(13)
C21 C16 C17 119.41(15)
C17 C16 C15 119.53(14)
O1 C15 N1 121.96(14)
O1 C15 C16 122.30(13)
N1 C15 C16 115.74(13)
N2 C21 C16 119.22(13)
N2 C21 C20 121.18(14)
C20 C21 C16 119.60(14)
C2 C3 H3 119.2
C4 C3 C2 121.55(14)
C4 C3 H3 119.2
C1 C6 H6 119.0
C5 C6 C1 122.03(14)
C5 C6 H6 119.0
C3 C4 H4 120.2
C5 C4 C3 119.61(14)
C5 C4 H4 120.2
C14 C9 Si01 120.82(13)
C10 C9 Si01 122.16(13)
C10 C9 C14 117.02(16)
C16 C17 H17 119.6
C18 C17 C16 120.75(16)
C18 C17 H17 119.6
C6 C5 H5 120.1
C4 C5 C6 119.81(14)
C4 C5 H5 120.1
C9 C14 H14 119.0
C13 C14 C9 122.04(18)
C13 C14 H14 119.0
C21 C20 H20 120.2
C19 C20 C21 119.63(17)
C19 C20 H20 120.2
Si01 C7 H7A 109.5
Si01 C7 H7B 109.5
Si01 C7 H7C 109.5
H7A C7 H7B 109.5
H7A C7 H7C 109.5
H7B C7 H7C 109.5
C17 C18 H18 120.3
C17 C18 C19 119.36(16)
C19 C18 H18 120.3
C20 C19 C18 121.26(17)
C20 C19 H19 119.4
C18 C19 H19 119.4
Si01 C8 H8A 109.5
Si01 C8 H8B 109.5
Si01 C8 H8C 109.5
H8A C8 H8B 109.5
H8A C8 H8C 109.5
H8B C8 H8C 109.5
N1 B1 C2 121.10(13)
N2 B1 N1 115.80(13)
N2 B1 C2 123.09(13)
C14 C13 H13 120.0
C12 C13 C14 120.1(2)
C12 C13 H13 120.0
C9 C10 H10 119.4
C9 C10 C11 121.1(2)
C11 C10 H10 119.4
C13 C12 H12 120.0
C13 C12 C11 119.9(2)
C11 C12 H12 120.0
C10 C11 H11 120.1
C12 C11 C10 119.8(2)
C12 C11 H11 120.1

loop_
_geom_bond_atom_site_label_1
_geom_bond_atom_site_label_2
_geom_bond_distance
Si01 C1 1.8847(15)
Si01 C9 1.8720(17)
Si01 C7 1.8653(17)
Si01 C8 1.8678(18)
O1 C15 1.2332(18)
N1 H1 0.8800
N1 C15 1.3703(18)
N1 B1 1.4293(19)
N2 H2 0.8800
N2 C21 1.3910(19)
N2 B1 1.408(2)
C2 C1 1.4177(19)
C2 C3 1.398(2)
C2 B1 1.566(2)
C1 C6 1.402(2)
C16 C15 1.471(2)
C16 C21 1.399(2)
C16 C17 1.403(2)
C21 C20 1.398(2)
C3 H3 0.9500
C3 C4 1.385(2)
C6 H6 0.9500
C6 C5 1.383(2)
C4 H4 0.9500
C4 C5 1.380(2)
C9 C14 1.394(2)
C9 C10 1.386(2)
C17 H17 0.9500
C17 C18 1.372(2)
C5 H5 0.9500
C14 H14 0.9500
C14 C13 1.373(3)
C20 H20 0.9500
C20 C19 1.379(2)
C7 H7A 0.9800
C7 H7B 0.9800
C7 H7C 0.9800
C18 H18 0.9500
C18 C19 1.390(3)
C19 H19 0.9500
C8 H8A 0.9800
C8 H8B 0.9800
C8 H8C 0.9800
C13 H13 0.9500
C13 C12 1.362(3)
C10 H10 0.9500
C10 C11 1.391(3)
C12 H12 0.9500
C12 C11 1.382(4)
C11 H11 0.9500
